data_7039242
loop_
_publ_author_name
'Tsantis, Sokratis T.'
'Zagoraiou, Eirini'
'Savvidou, Aikaterini'
'Raptopoulou, Catherine P.'
'Psycharis, Vassilis'
'Szyrwiel, Lukasz'
'Ho\/ly\'nska, Ma\/lgorzata'
'Perlepes, Spyros P.'

_publ_section_title
;
 Binding of oxime group to uranyl ion.
;
_journal_issue 22
_journal_name_full 'Dalton transactions (Cambridge, England : 2003)'
_journal_page_first 9307
_journal_page_last 9319
_journal_paper_doi 10.1039/c6dt01293k
_journal_volume 45
_journal_year 2016
_chemical_formula_sum 'C18 H22 N4 O12 U2'
_chemical_formula_weight 962.45
_space_group_crystal_system monoclinic
_space_group_IT_number 14
_space_group_name_Hall '-P 2ybc'
_space_group_name_H-M_alt 'P 1 21/c 1'
_symmetry_space_group_name_Hall '-P 2ybc'
_symmetry_space_group_name_H-M 'P 1 21/c 1'
_atom_sites_solution_hydrogens geom
_audit_creation_method SHELXL-2014/6
_audit_update_record
;
2016-04-22 deposited with the CCDC.
2016-05-10 downloaded from the CCDC.
;
_cell_angle_alpha 90
_cell_angle_beta 108.4480(10)
_cell_angle_gamma 90
_cell_formula_units_Z 2
_cell_length_a 8.7891(3)
_cell_length_b 11.1500(3)
_cell_length_c 13.0540(4)
_cell_measurement_reflns_used 7494
_cell_measurement_temperature 160(2)
_cell_measurement_theta_max 71.91
_cell_measurement_theta_min 6.63
_cell_volume 1213.53(6)
_computing_cell_refinement 'CrystalClear, Rigaku MSC, 2005'
_computing_data_collection 'CrystalClear, Rigaku MSC, 2005'
_computing_data_reduction 'CrystalClear, Rigaku MSC, 2005'
_computing_molecular_graphics 'Diamond ver.3.1'
_computing_structure_refinement 'SHELXL-2014/6 (Sheldrick, 2014)'
_computing_structure_solution 'SHELXL-2014/6 (Sheldrick, 2014)'
_diffrn_ambient_temperature 160(2)
_diffrn_measured_fraction_theta_full 0.935
_diffrn_measured_fraction_theta_max 0.991
_diffrn_measurement_device_type 'Rigaku R-AXIS SPIDER IPDS'
_diffrn_measurement_method '\q scans'
_diffrn_radiation_type CuK\a
_diffrn_radiation_wavelength 1.54178
_diffrn_reflns_av_R_equivalents 0.0884
_diffrn_reflns_av_unetI/netI 0.1005
_diffrn_reflns_Laue_measured_fraction_full 0.935
_diffrn_reflns_Laue_measured_fraction_max 0.991
_diffrn_reflns_limit_h_max 10
_diffrn_reflns_limit_h_min -10
_diffrn_reflns_limit_k_max 12
_diffrn_reflns_limit_k_min -11
_diffrn_reflns_limit_l_max 15
_diffrn_reflns_limit_l_min -15
_diffrn_reflns_number 9808
_diffrn_reflns_point_group_measured_fraction_full 0.935
_diffrn_reflns_point_group_measured_fraction_max 0.991
_diffrn_reflns_theta_full 67.679
_diffrn_reflns_theta_max 64.997
_diffrn_reflns_theta_min 6.630
_exptl_absorpt_coefficient_mu 37.901
_exptl_absorpt_correction_T_max 1.000
_exptl_absorpt_correction_T_min 0.520
_exptl_absorpt_correction_type empirical
_exptl_absorpt_process_details 'CrystalClear, Rigaku MSC, 2005'
_exptl_crystal_colour yellow
_exptl_crystal_density_diffrn 2.634
_exptl_crystal_description parallelepiped
_exptl_crystal_F_000 876
_exptl_crystal_size_max 0.05
_exptl_crystal_size_mid 0.04
_exptl_crystal_size_min 0.03
_refine_diff_density_max 3.089
_refine_diff_density_min -3.122
_refine_diff_density_rms 0.378
_refine_ls_extinction_method none
_refine_ls_goodness_of_fit_ref 1.146
_refine_ls_hydrogen_treatment constr
_refine_ls_matrix_type full
_refine_ls_number_parameters 166
_refine_ls_number_reflns 2049
_refine_ls_number_restraints 18
_refine_ls_restrained_S_all 1.159
_refine_ls_R_factor_all 0.0769
_refine_ls_R_factor_gt 0.0599
_refine_ls_shift/su_max 0.001
_refine_ls_shift/su_mean 0.000
_refine_ls_structure_factor_coef Fsqd
_refine_ls_weighting_details 'w=1/[\s^2^(Fo^2^)+(0.0510P)^2^+7.5991P] where P=(Fo^2^+2Fc^2^)/3'
_refine_ls_weighting_scheme calc
_refine_ls_wR_factor_gt 0.1249
_refine_ls_wR_factor_ref 0.1455
_reflns_Friedel_coverage 0.000
_reflns_number_gt 1566
_reflns_number_total 2049
_reflns_threshold_expression 'I > 2\s(I)'
_cod_data_source_file c6dt01293k2.cif
_cod_data_source_block shelxl
_cod_depositor_comments 'Adding full bibliography for 7039239--7039242.cif.'
_cod_database_code 7039242
_shelx_space_group_comment
;
The symmetry employed for this shelxl refinement is uniquely defined
by the following loop, which should always be used as a source of
symmetry information in preference to the above space-group names.
They are only intended as comments.
;
_shelxl_version_number 2014/6

loop_
_space_group_symop_operation_xyz
'x, y, z'
'-x, y+1/2, -z+1/2'
'-x, -y, -z'
'x, -y-1/2, z-1/2'

loop_
_atom_site_label
_atom_site_type_symbol
_atom_site_fract_x
_atom_site_fract_y
_atom_site_fract_z
_atom_site_U_iso_or_equiv
_atom_site_adp_type
_atom_site_occupancy
_atom_site_site_symmetry_order
_atom_site_calc_flag
_atom_site_refinement_flags_posn
_atom_site_refinement_flags_adp
U1 U 0.65466(7) 0.15704(4) 0.01156(4) 0.0307(3) Uani 1 1 d . .
N1 N 0.7471(17) 0.3780(11) 0.0695(10) 0.031(3) Uani 1 1 d . .
N2 N 0.4840(16) 0.2856(12) 0.0998(11) 0.036(3) Uani 1 1 d . .
O1 O 0.8818(12) 0.4277(9) 0.0559(10) 0.039(3) Uani 1 1 d . .
H1O H 0.9369 0.3737 0.0398 0.051 Uiso 1 1 calc R U
O2 O 0.5349(12) 0.2134(10) -0.1127(8) 0.042(3) Uani 1 1 d . .
O3 O 0.7811(16) 0.1155(11) 0.1377(10) 0.061(4) Uani 1 1 d . .
O4 O 0.8865(15) 0.2279(11) -0.0365(10) 0.055(4) Uani 1 1 d . .
O5 O 0.8095(14) 0.0451(9) -0.0867(9) 0.040(3) Uani 1 1 d . .
O6 O 0.5510(17) -0.0330(11) -0.0262(13) 0.087(5) Uani 1 1 d . U
C1 C 0.7303(19) 0.5692(14) 0.1562(14) 0.041(5) Uani 1 1 d . .
H1A H 0.8302 0.5872 0.1410 0.053 Uiso 1 1 calc R U
H1B H 0.7491 0.5735 0.2343 0.053 Uiso 1 1 calc R U
H1C H 0.6481 0.6278 0.1194 0.053 Uiso 1 1 calc R U
C2 C 0.6758(19) 0.4482(13) 0.1174(12) 0.028(4) Uani 1 1 d . .
C3 C 0.5266(18) 0.4012(14) 0.1314(11) 0.027(4) Uani 1 1 d . .
C4 C 0.4305(18) 0.4733(15) 0.1726(12) 0.033(4) Uani 1 1 d . .
H4 H 0.4622 0.5530 0.1954 0.043 Uiso 1 1 calc R U
C5 C 0.288(2) 0.4273(15) 0.1799(12) 0.034(4) Uani 1 1 d . .
H5 H 0.2197 0.4771 0.2048 0.044 Uiso 1 1 calc R U
C6 C 0.245(2) 0.3112(15) 0.1517(13) 0.037(4) Uani 1 1 d . .
H6 H 0.1488 0.2788 0.1585 0.048 Uiso 1 1 calc R U
C7 C 0.3476(17) 0.2413(13) 0.1124(11) 0.023(3) Uani 1 1 d . U
H7 H 0.3201 0.1599 0.0940 0.031 Uiso 1 1 calc R U
C8 C 0.8987(19) 0.1314(15) -0.0870(13) 0.029(4) Uani 1 1 d . U
C9 C 1.0137(18) 0.1338(13) -0.1528(13) 0.030(4) Uani 1 1 d . .
H9A H 1.1218 0.1537 -0.1055 0.039 Uiso 1 1 calc R U
H9B H 0.9784 0.1944 -0.2098 0.039 Uiso 1 1 calc R U
H9C H 1.0152 0.0549 -0.1855 0.039 Uiso 1 1 calc R U

loop_
_atom_site_aniso_label
_atom_site_aniso_U_11
_atom_site_aniso_U_22
_atom_site_aniso_U_33
_atom_site_aniso_U_23
_atom_site_aniso_U_13
_atom_site_aniso_U_12
U1 0.0452(5) 0.0151(4) 0.0379(5) 0.0000(2) 0.0220(4) 0.0021(2)
N1 0.051(9) 0.019(7) 0.023(8) 0.005(6) 0.010(7) 0.009(7)
N2 0.049(9) 0.020(8) 0.045(9) 0.003(7) 0.024(8) 0.001(7)
O1 0.033(7) 0.027(7) 0.062(8) 0.004(6) 0.024(6) 0.002(5)
O2 0.036(7) 0.043(7) 0.034(7) -0.021(6) -0.009(5) -0.006(6)
O3 0.088(11) 0.047(8) 0.052(9) 0.024(7) 0.029(8) 0.040(8)
O4 0.068(9) 0.050(9) 0.064(9) -0.026(7) 0.048(8) -0.030(7)
O5 0.061(8) 0.010(6) 0.069(9) -0.017(6) 0.046(7) -0.013(5)
O6 0.091(9) 0.045(8) 0.164(12) -0.035(8) 0.097(9) -0.022(7)
C1 0.042(11) 0.033(11) 0.054(12) -0.005(9) 0.026(10) 0.006(9)
C2 0.035(9) 0.018(9) 0.023(9) -0.005(7) -0.004(7) -0.015(7)
C3 0.028(9) 0.030(10) 0.014(8) 0.005(7) -0.005(7) 0.008(8)
C4 0.035(10) 0.033(10) 0.031(9) -0.015(8) 0.011(8) 0.001(8)
C5 0.046(11) 0.032(10) 0.022(9) 0.002(8) 0.009(8) 0.010(8)
C6 0.038(11) 0.038(11) 0.040(11) -0.002(9) 0.022(9) -0.007(9)
C7 0.029(7) 0.015(7) 0.030(8) -0.002(6) 0.016(7) 0.009(6)
C8 0.033(8) 0.031(8) 0.024(8) -0.016(7) 0.011(7) 0.005(7)
C9 0.027(9) 0.031(10) 0.031(10) -0.011(8) 0.006(8) -0.009(8)

loop_
_atom_type_symbol
_atom_type_description
_atom_type_scat_dispersion_real
_atom_type_scat_dispersion_imag
_atom_type_scat_source
C C 0.0181 0.0091 'International Tables Vol C Tables 4.2.6.8 and 6.1.1.4'
H H 0.0000 0.0000 'International Tables Vol C Tables 4.2.6.8 and 6.1.1.4'
N N 0.0311 0.0180 'International Tables Vol C Tables 4.2.6.8 and 6.1.1.4'
O O 0.0492 0.0322 'International Tables Vol C Tables 4.2.6.8 and 6.1.1.4'
U U -4.3638 13.4090 'International Tables Vol C Tables 4.2.6.8 and 6.1.1.4'

loop_
_geom_angle_atom_site_label_1
_geom_angle_atom_site_label_2
_geom_angle_atom_site_label_3
_geom_angle
_geom_angle_site_symmetry_1
_geom_angle_site_symmetry_3
O3 U1 O2 174.3(5) . .
O3 U1 O6 92.8(6) . .
O2 U1 O6 92.9(6) . .
O3 U1 O6 92.5(6) . 3_655
O2 U1 O6 92.0(6) . 3_655
O6 U1 O6 37.4(5) . 3_655
O3 U1 O4 89.7(5) . .
O2 U1 O4 87.3(5) . .
O6 U1 O4 123.3(4) . .
O6 U1 O4 160.6(4) 3_655 .
O3 U1 O5 93.7(5) . .
O2 U1 O5 88.2(4) . .
O6 U1 O5 70.8(3) . .
O6 U1 O5 108.1(4) 3_655 .
O4 U1 O5 52.6(4) . .
O3 U1 N2 90.7(5) . .
O2 U1 N2 87.2(5) . .
O6 U1 N2 111.0(4) . .
O6 U1 N2 73.7(4) 3_655 .
O4 U1 N2 125.6(4) . .
O5 U1 N2 175.1(4) . .
O3 U1 N1 86.0(5) . .
O2 U1 N1 88.3(5) . .
O6 U1 N1 172.5(4) . .
O6 U1 N1 135.2(4) 3_655 .
O4 U1 N1 64.2(4) . .
O5 U1 N1 116.7(4) . .
N2 U1 N1 61.6(4) . .
O3 U1 C8 93.1(5) . .
O2 U1 C8 86.3(5) . .
O6 U1 C8 96.6(4) . .
O6 U1 C8 133.9(4) 3_655 .
O4 U1 C8 26.8(4) . .
O5 U1 C8 25.9(3) . .
N2 U1 C8 151.9(4) . .
N1 U1 C8 90.9(4) . .
C2 N1 O1 113.1(13) . .
C2 N1 U1 123.9(11) . .
O1 N1 U1 122.9(9) . .
C7 N2 C3 118.4(13) . .
C7 N2 U1 120.7(10) . .
C3 N2 U1 120.8(9) . .
N1 O1 H1O 109.5 . .
C8 O4 U1 94.2(10) . .
C8 O5 U1 93.5(8) . .
O6 O6 U1 72.5(9) 3_655 .
O6 O6 U1 70.1(9) 3_655 3_655
U1 O6 U1 142.6(5) . 3_655
C2 C1 H1A 109.5 . .
C2 C1 H1B 109.5 . .
H1A C1 H1B 109.5 . .
C2 C1 H1C 109.5 . .
H1A C1 H1C 109.5 . .
H1B C1 H1C 109.5 . .
N1 C2 C1 125.0(14) . .
N1 C2 C3 115.7(13) . .
C1 C2 C3 119.3(14) . .
N2 C3 C4 121.2(14) . .
N2 C3 C2 117.8(13) . .
C4 C3 C2 120.9(14) . .
C5 C4 C3 119.0(15) . .
C5 C4 H4 120.5 . .
C3 C4 H4 120.5 . .
C6 C5 C4 120.9(15) . .
C6 C5 H5 119.5 . .
C4 C5 H5 119.5 . .
C5 C6 C7 117.9(15) . .
C5 C6 H6 121.0 . .
C7 C6 H6 121.0 . .
N2 C7 C6 122.4(14) . .
N2 C7 H7 118.8 . .
C6 C7 H7 118.8 . .
O5 C8 O4 119.6(14) . .
O5 C8 C9 123.2(13) . .
O4 C8 C9 117.0(14) . .
O5 C8 U1 60.7(8) . .
O4 C8 U1 59.1(8) . .
C9 C8 U1 170.4(11) . .
C8 C9 H9A 109.5 . .
C8 C9 H9B 109.5 . .
H9A C9 H9B 109.5 . .
C8 C9 H9C 109.5 . .
H9A C9 H9C 109.5 . .
H9B C9 H9C 109.5 . .

loop_
_geom_bond_atom_site_label_1
_geom_bond_atom_site_label_2
_geom_bond_distance
_geom_bond_site_symmetry_2
U1 O3 1.733(12) .
U1 O2 1.747(11) .
U1 O6 2.298(12) .
U1 O6 2.331(12) 3_655
U1 O4 2.445(11) .
U1 O5 2.483(9) .
U1 N2 2.593(13) .
U1 N1 2.629(13) .
U1 C8 2.843(15) .
N1 C2 1.282(18) .
N1 O1 1.369(15) .
N2 C7 1.354(17) .
N2 C3 1.369(19) .
O1 H1O 0.8400 .
O4 C8 1.283(17) .
O5 C8 1.242(17) .
O6 O6 1.48(2) 3_655
O6 U1 2.331(12) 3_655
C1 C2 1.467(19) .
C1 H1A 0.9800 .
C1 H1B 0.9800 .
C1 H1C 0.9800 .
C2 C3 1.48(2) .
C3 C4 1.392(19) .
C4 C5 1.38(2) .
C4 H4 0.9500 .
C5 C6 1.37(2) .
C5 H5 0.9500 .
C6 C7 1.406(19) .
C6 H6 0.9500 .
C7 H7 0.9500 .
C8 C9 1.520(19) .
C9 H9A 0.9800 .
C9 H9B 0.9800 .
C9 H9C 0.9800 .
